data_7703421
loop_
_publ_author_name
'Chakraborty, Biswarup'
'Ghosh, Ivy'
'Jana, Rahul Dev'
'Paine, Tapan Kanti'

_publ_section_title
;
 Oxidative C-N bond cleavage of (2-pyridylmethyl)amine-based tetradentate
 supporting ligands in ternary cobalt(ii)-carboxylate complexes.
;
_journal_issue 11
_journal_name_full 'Dalton transactions (Cambridge, England : 2003)'
_journal_page_first 3463
_journal_page_last 3472
_journal_paper_doi 10.1039/c9dt04438h
_journal_volume 49
_journal_year 2020
_chemical_formula_moiety 'C36 H36 Co2 N8 O2, 4(Cl O4), 2(C2 H3 N)'
_chemical_formula_sum 'C40 H42 Cl4 Co2 N10 O18'
_chemical_formula_weight 1210.50
_space_group_IT_number 15
_space_group_name_Hall '-C 2yc'
_space_group_name_H-M_alt 'C 1 2/c 1'
_symmetry_cell_setting monoclinic
_symmetry_space_group_name_H-M 'C 1 2/c 1'
_atom_sites_solution_hydrogens geom
_atom_sites_solution_primary direct
_atom_sites_solution_secondary difmap
_audit_creation_method SHELXL-97
_audit_update_record
;
2019-11-06 deposited with the CCDC.	2020-01-31 downloaded from the CCDC.
;
_cell_angle_alpha 90.00
_cell_angle_beta 113.4380(10)
_cell_angle_gamma 90.00
_cell_formula_units_Z 4
_cell_length_a 16.4332(17)
_cell_length_b 18.9379(19)
_cell_length_c 18.6337(19)
_cell_measurement_reflns_used 2402
_cell_measurement_temperature 120(2)
_cell_measurement_theta_max 20.74
_cell_measurement_theta_min 2.38
_cell_volume 5320.5(9)
_computing_cell_refinement 'Bruker SMART'
_computing_data_collection 'Bruker SMART'
_computing_data_reduction 'Bruker SAINT'
_computing_molecular_graphics 'Bruker SHELXTL'
_computing_publication_material Ortep
_computing_structure_refinement 'SHELXL-97 (Sheldrick, 1997)'
_computing_structure_solution 'SHELXS-97 (Sheldrick, 1990)'
_diffrn_ambient_temperature 120(2)
_diffrn_measured_fraction_theta_full 0.999
_diffrn_measured_fraction_theta_max 0.999
_diffrn_measurement_device_type 'CCD area detector'
_diffrn_measurement_method 'phi and omega scans'
_diffrn_radiation_monochromator graphite
_diffrn_radiation_source 'fine-focus sealed tube'
_diffrn_radiation_type MoK\a
_diffrn_radiation_wavelength 0.71073
_diffrn_reflns_av_R_equivalents 0.0627
_diffrn_reflns_av_sigmaI/netI 0.0442
_diffrn_reflns_limit_h_max 17
_diffrn_reflns_limit_h_min -17
_diffrn_reflns_limit_k_max 19
_diffrn_reflns_limit_k_min -19
_diffrn_reflns_limit_l_max 19
_diffrn_reflns_limit_l_min -19
_diffrn_reflns_number 19261
_diffrn_reflns_theta_full 22.06
_diffrn_reflns_theta_max 22.06
_diffrn_reflns_theta_min 1.73
_exptl_absorpt_coefficient_mu 0.902
_exptl_absorpt_correction_T_max 0.9563
_exptl_absorpt_correction_T_min 0.9152
_exptl_absorpt_correction_type multi-scan
_exptl_absorpt_process_details Sadabs
_exptl_crystal_colour Red
_exptl_crystal_density_diffrn 1.511
_exptl_crystal_density_method 'not measured'
_exptl_crystal_description Plate
_exptl_crystal_F_000 2472
_exptl_crystal_size_max 0.10
_exptl_crystal_size_mid 0.08
_exptl_crystal_size_min 0.05
_platon_squeeze_details
;
The unit cell contains disorder solvent molecules which have been treated as a diffuse contribution to the overall scattering without 
specific atom positions by SQUEEZE/PLATON.
;
_refine_diff_density_max 1.638
_refine_diff_density_min -0.794
_refine_diff_density_rms 0.087
_refine_ls_extinction_method none
_refine_ls_goodness_of_fit_ref 1.266
_refine_ls_hydrogen_treatment constr
_refine_ls_matrix_type full
_refine_ls_number_parameters 336
_refine_ls_number_reflns 3293
_refine_ls_number_restraints 0
_refine_ls_restrained_S_all 1.266
_refine_ls_R_factor_all 0.0710
_refine_ls_R_factor_gt 0.0561
_refine_ls_shift/su_max 0.000
_refine_ls_shift/su_mean 0.000
_refine_ls_structure_factor_coef Fsqd
_refine_ls_weighting_details 'calc w=1/[\s^2^(Fo^2^)+(0.0100P)^2^+36.0869P] where P=(Fo^2^+2Fc^2^)/3'
_refine_ls_weighting_scheme calc
_refine_ls_wR_factor_gt 0.1106
_refine_ls_wR_factor_ref 0.1152
_reflns_number_gt 2565
_reflns_number_total 3293
_reflns_threshold_expression >2sigma(I)
_cod_data_source_file c9dt04438h2.cif
_cod_data_source_block bc1805a_0m-sr
_cod_depositor_comments
;
The following automatic conversions were performed:

data item '_exptl_absorpt_correction_type' value 'Multi-Scan' was
changed to 'multi-scan' in accordance with the
/home/data/users/saulius/crontab/automatic-downloads/rss-feeds/RSC/lib/dictionaries/cif_core.dic
dictionary named 'cif_core.dic' version 2.4.2 last updated on
2011-04-26.

data item '_symmetry_cell_setting' value 'Monoclinic' was changed to
'monoclinic' in accordance with the
/home/data/users/saulius/crontab/automatic-downloads/rss-feeds/RSC/lib/dictionaries/cif_core.dic
dictionary named 'cif_core.dic' version 2.4.2 last updated on
2011-04-26.

Automatic conversion script
Id: cif_fix_values 7556 2019-12-06 15:28:31Z antanas 

 Adding full bibliography for 7703417--7703421.cif.
;
_cod_original_sg_symbol_H-M C2/c
_cod_database_code 7703421

loop_
_symmetry_equiv_pos_as_xyz
'x, y, z'
'-x, y, -z+1/2'
'x+1/2, y+1/2, z'
'-x+1/2, y+1/2, -z+1/2'
'-x, -y, -z'
'x, -y, z-1/2'
'-x+1/2, -y+1/2, -z'
'x+1/2, -y+1/2, z-1/2'

loop_
_atom_site_label
_atom_site_type_symbol
_atom_site_fract_x
_atom_site_fract_y
_atom_site_fract_z
_atom_site_U_iso_or_equiv
_atom_site_adp_type
_atom_site_occupancy
_atom_site_symmetry_multiplicity
_atom_site_calc_flag
_atom_site_refinement_flags
Co1 Co 0.25593(5) 0.19886(4) 0.44225(4) 0.0230(2) Uani 1 1 d .
O1 O 0.3288(2) 0.23783(19) 0.5426(2) 0.0234(9) Uani 1 1 d .
N1 N 0.2202(3) 0.1195(2) 0.4864(3) 0.0257(12) Uani 1 1 d .
N2 N 0.1721(3) 0.1638(2) 0.3430(3) 0.0264(12) Uani 1 1 d .
N3 N 0.3423(3) 0.1396(2) 0.4289(3) 0.0261(12) Uani 1 1 d .
N4 N 0.2795(3) 0.2684(2) 0.3776(3) 0.0238(11) Uani 1 1 d .
C1 C 0.2657(4) 0.0908(3) 0.5570(3) 0.0276(15) Uani 1 1 d .
H1 H 0.3195 0.1106 0.5897 0.033 Uiso 1 1 calc R
C2 C 0.2338(4) 0.0321(3) 0.5819(4) 0.0387(17) Uani 1 1 d .
H2 H 0.2665 0.0120 0.6305 0.046 Uiso 1 1 calc R
C3 C 0.1530(5) 0.0039(3) 0.5339(4) 0.0425(18) Uani 1 1 d .
H3 H 0.1288 -0.0335 0.5512 0.051 Uiso 1 1 calc R
C4 C 0.1085(4) 0.0315(3) 0.4605(4) 0.0353(16) Uani 1 1 d .
H4 H 0.0553 0.0115 0.4267 0.042 Uiso 1 1 calc R
C5 C 0.1434(4) 0.0893(3) 0.4371(3) 0.0275(15) Uani 1 1 d .
C6 C 0.1024(4) 0.1242(3) 0.3588(3) 0.0313(15) Uani 1 1 d .
H6A H 0.0758 0.0889 0.3185 0.038 Uiso 1 1 calc R
H6B H 0.0562 0.1564 0.3580 0.038 Uiso 1 1 calc R
C7 C 0.2202(4) 0.1179(3) 0.3060(3) 0.0336(16) Uani 1 1 d .
H7A H 0.1902 0.0727 0.2920 0.040 Uiso 1 1 calc R
H7B H 0.2179 0.1402 0.2584 0.040 Uiso 1 1 calc R
C8 C 0.3146(4) 0.1060(3) 0.3596(3) 0.0299(15) Uani 1 1 d .
C9 C 0.3714(4) 0.0631(3) 0.3405(4) 0.0423(18) Uani 1 1 d .
H9 H 0.3522 0.0407 0.2922 0.051 Uiso 1 1 calc R
C10 C 0.4572(5) 0.0542(4) 0.3951(4) 0.0477(19) Uani 1 1 d .
H10 H 0.4969 0.0265 0.3833 0.057 Uiso 1 1 calc R
C11 C 0.4836(4) 0.0865(4) 0.4668(4) 0.0411(17) Uani 1 1 d .
H11 H 0.5407 0.0795 0.5044 0.049 Uiso 1 1 calc R
C12 C 0.4253(4) 0.1288(3) 0.4825(4) 0.0333(16) Uani 1 1 d .
H12 H 0.4433 0.1506 0.5312 0.040 Uiso 1 1 calc R
C13 C 0.1358(4) 0.2280(3) 0.2942(3) 0.0301(15) Uani 1 1 d .
H13A H 0.0930 0.2513 0.3100 0.036 Uiso 1 1 calc R
H13B H 0.1066 0.2151 0.2394 0.036 Uiso 1 1 calc R
C14 C 0.2126(4) 0.2761(3) 0.3062(3) 0.0274(15) Uani 1 1 d .
C15 C 0.2178(4) 0.3227(3) 0.2516(4) 0.0352(16) Uani 1 1 d .
H15 H 0.1709 0.3276 0.2032 0.042 Uiso 1 1 calc R
C16 C 0.2942(4) 0.3621(3) 0.2702(4) 0.0410(17) Uani 1 1 d .
H16 H 0.2984 0.3951 0.2350 0.049 Uiso 1 1 calc R
C17 C 0.3638(4) 0.3522(3) 0.3408(4) 0.0366(17) Uani 1 1 d .
H17 H 0.4166 0.3769 0.3532 0.044 Uiso 1 1 calc R
C18 C 0.3541(4) 0.3051(3) 0.3930(3) 0.0289(15) Uani 1 1 d .
H18 H 0.4014 0.2985 0.4409 0.035 Uiso 1 1 calc R
N5 N 0.2140(5) 0.4605(4) 0.0753(5) 0.077(2) Uani 1 1 d .
C19 C 0.2362(5) 0.4096(5) 0.0598(5) 0.054(2) Uani 1 1 d .
C20 C 0.2684(6) 0.3427(5) 0.0416(6) 0.090(3) Uani 1 1 d .
H20A H 0.3316 0.3451 0.0575 0.136 Uiso 1 1 calc R
H20B H 0.2407 0.3341 -0.0137 0.136 Uiso 1 1 calc R
H20C H 0.2542 0.3050 0.0691 0.136 Uiso 1 1 calc R
Cl1 Cl 0.08071(11) 0.19054(10) 0.07046(10) 0.0485(5) Uani 1 1 d .
O2 O 0.0154(3) 0.2313(2) 0.0842(3) 0.0499(13) Uani 1 1 d .
O3 O 0.0526(3) 0.1560(3) -0.0004(3) 0.0760(18) Uani 1 1 d .
O4 O 0.1624(4) 0.2142(5) 0.1040(6) 0.179(5) Uani 1 1 d .
O5 O 0.0926(6) 0.1292(4) 0.1259(4) 0.149(4) Uani 1 1 d .
Cl2 Cl 0.5000 0.44773(11) 0.2500 0.0298(5) Uani 1 2 d S
O6 O 0.4447(3) 0.4042(3) 0.1866(3) 0.0521(13) Uani 1 1 d .
O7 O 0.5542(3) 0.4922(2) 0.2239(2) 0.0368(11) Uani 1 1 d .
Cl3 Cl 0.0000 0.40997(12) 0.2500 0.0344(6) Uani 1 2 d S
O8 O 0.0774(3) 0.4533(3) 0.2712(3) 0.0620(15) Uani 1 1 d .
O9 O 0.0086(3) 0.3656(3) 0.3151(3) 0.0597(14) Uani 1 1 d .

loop_
_atom_site_aniso_label
_atom_site_aniso_U_11
_atom_site_aniso_U_22
_atom_site_aniso_U_33
_atom_site_aniso_U_23
_atom_site_aniso_U_13
_atom_site_aniso_U_12
Co1 0.0247(5) 0.0229(5) 0.0198(4) -0.0022(4) 0.0071(3) -0.0030(4)
O1 0.028(2) 0.024(2) 0.016(2) -0.0029(17) 0.0073(18) -0.0008(18)
N1 0.030(3) 0.022(3) 0.028(3) -0.002(2) 0.014(3) -0.004(2)
N2 0.028(3) 0.027(3) 0.024(3) -0.006(2) 0.010(2) -0.002(2)
N3 0.029(3) 0.023(3) 0.027(3) 0.001(2) 0.012(3) 0.002(2)
N4 0.025(3) 0.026(3) 0.021(3) 0.000(2) 0.010(2) 0.001(2)
C1 0.032(4) 0.026(4) 0.024(4) 0.002(3) 0.010(3) 0.001(3)
C2 0.051(5) 0.032(4) 0.029(4) 0.004(3) 0.012(3) -0.003(3)
C3 0.059(5) 0.028(4) 0.045(5) 0.002(3) 0.025(4) -0.014(4)
C4 0.038(4) 0.026(4) 0.041(4) -0.008(3) 0.015(3) -0.009(3)
C5 0.033(4) 0.021(3) 0.031(4) -0.008(3) 0.016(3) -0.004(3)
C6 0.026(3) 0.031(4) 0.032(4) -0.005(3) 0.005(3) -0.008(3)
C7 0.037(4) 0.036(4) 0.026(4) -0.008(3) 0.011(3) -0.001(3)
C8 0.033(4) 0.025(4) 0.030(4) -0.002(3) 0.012(3) 0.000(3)
C9 0.049(5) 0.043(4) 0.036(4) -0.009(3) 0.019(4) 0.002(4)
C10 0.043(5) 0.046(5) 0.056(5) -0.007(4) 0.021(4) 0.010(4)
C11 0.030(4) 0.044(4) 0.043(5) 0.001(4) 0.009(3) 0.007(3)
C12 0.032(4) 0.034(4) 0.031(4) 0.001(3) 0.010(3) 0.001(3)
C13 0.033(4) 0.033(4) 0.019(3) -0.001(3) 0.004(3) 0.007(3)
C14 0.033(4) 0.025(4) 0.025(4) -0.003(3) 0.012(3) -0.003(3)
C15 0.041(4) 0.040(4) 0.024(4) 0.000(3) 0.012(3) 0.000(3)
C16 0.054(5) 0.041(4) 0.034(4) 0.010(3) 0.024(4) 0.002(4)
C17 0.039(4) 0.041(4) 0.035(4) 0.003(3) 0.022(4) -0.007(3)
C18 0.028(4) 0.032(4) 0.029(4) 0.000(3) 0.013(3) -0.006(3)
N5 0.066(5) 0.064(5) 0.112(6) -0.012(5) 0.048(5) 0.002(4)
C19 0.039(5) 0.065(6) 0.065(5) -0.012(5) 0.028(4) -0.016(4)
C20 0.092(7) 0.070(6) 0.126(9) -0.046(6) 0.062(7) -0.017(5)
Cl1 0.0333(10) 0.0662(13) 0.0445(11) -0.0209(10) 0.0139(8) 0.0002(9)
O2 0.046(3) 0.051(3) 0.059(3) 0.003(3) 0.027(3) 0.017(2)
O3 0.061(4) 0.094(4) 0.052(3) -0.030(3) 0.000(3) 0.024(3)
O4 0.071(5) 0.258(11) 0.241(10) -0.194(9) 0.097(6) -0.081(6)
O5 0.207(9) 0.146(7) 0.068(5) 0.012(5) 0.026(5) 0.106(7)
Cl2 0.0327(12) 0.0249(12) 0.0320(13) 0.000 0.0131(11) 0.000
O6 0.050(3) 0.055(3) 0.051(3) -0.024(3) 0.019(2) -0.023(3)
O7 0.041(3) 0.032(3) 0.045(3) -0.001(2) 0.026(2) -0.007(2)
Cl3 0.0342(13) 0.0355(13) 0.0301(13) 0.000 0.0094(10) 0.000
O8 0.051(3) 0.060(3) 0.059(3) 0.012(3) 0.005(3) -0.026(3)
O9 0.063(3) 0.068(4) 0.046(3) 0.022(3) 0.019(3) -0.003(3)

loop_
_atom_type_symbol
_atom_type_description
_atom_type_scat_dispersion_real
_atom_type_scat_dispersion_imag
_atom_type_scat_source
C C 0.0033 0.0016 'International Tables Vol C Tables 4.2.6.8 and 6.1.1.4'
H H 0.0000 0.0000 'International Tables Vol C Tables 4.2.6.8 and 6.1.1.4'
Cl Cl 0.1484 0.1585 'International Tables Vol C Tables 4.2.6.8 and 6.1.1.4'
Co Co 0.3494 0.9721 'International Tables Vol C Tables 4.2.6.8 and 6.1.1.4'
N N 0.0061 0.0033 'International Tables Vol C Tables 4.2.6.8 and 6.1.1.4'
O O 0.0106 0.0060 'International Tables Vol C Tables 4.2.6.8 and 6.1.1.4'

loop_
_geom_angle_atom_site_label_1
_geom_angle_atom_site_label_2
_geom_angle_atom_site_label_3
_geom_angle
_geom_angle_site_symmetry_1
_geom_angle_site_symmetry_3
N3 Co1 N1 88.05(19) . .
N3 Co1 O1 98.37(18) . .
N1 Co1 O1 93.58(18) . .
N3 Co1 N4 88.52(19) . .
N1 Co1 N4 168.0(2) . .
O1 Co1 N4 98.28(17) . .
N3 Co1 N2 87.6(2) . .
N1 Co1 N2 85.3(2) . .
O1 Co1 N2 173.91(18) . .
N4 Co1 N2 83.1(2) . .
N3 Co1 O1 177.75(18) . 7_556
N1 Co1 O1 93.59(17) . 7_556
O1 Co1 O1 80.00(16) . 7_556
N4 Co1 O1 90.17(17) . 7_556
N2 Co1 O1 94.09(17) . 7_556
N3 Co1 Co1 138.58(15) . 7_556
N1 Co1 Co1 94.68(14) . 7_556
O1 Co1 Co1 40.23(11) . 7_556
N4 Co1 Co1 95.48(14) . 7_556
N2 Co1 Co1 133.85(14) . 7_556
O1 Co1 Co1 39.78(10) 7_556 7_556
Co1 O1 Co1 100.00(16) . 7_556
C1 N1 C5 119.9(5) . .
C1 N1 Co1 126.3(4) . .
C5 N1 Co1 113.7(4) . .
C6 N2 C13 112.2(4) . .
C6 N2 C7 112.4(5) . .
C13 N2 C7 110.1(4) . .
C6 N2 Co1 107.2(3) . .
C13 N2 Co1 105.3(3) . .
C7 N2 Co1 109.3(3) . .
C8 N3 C12 119.7(5) . .
C8 N3 Co1 114.8(4) . .
C12 N3 Co1 125.5(4) . .
C18 N4 C14 118.1(5) . .
C18 N4 Co1 128.1(4) . .
C14 N4 Co1 113.6(4) . .
N1 C1 C2 121.0(6) . .
N1 C1 H1 119.5 . .
C2 C1 H1 119.5 . .
C3 C2 C1 119.2(6) . .
C3 C2 H2 120.4 . .
C1 C2 H2 120.4 . .
C4 C3 C2 119.5(6) . .
C4 C3 H3 120.2 . .
C2 C3 H3 120.2 . .
C3 C4 C5 119.4(6) . .
C3 C4 H4 120.3 . .
C5 C4 H4 120.3 . .
N1 C5 C4 120.7(5) . .
N1 C5 C6 114.3(5) . .
C4 C5 C6 125.0(5) . .
N2 C6 C5 109.3(5) . .
N2 C6 H6A 109.8 . .
C5 C6 H6A 109.8 . .
N2 C6 H6B 109.8 . .
C5 C6 H6B 109.8 . .
H6A C6 H6B 108.3 . .
C8 C7 N2 112.0(5) . .
C8 C7 H7A 109.2 . .
N2 C7 H7A 109.2 . .
C8 C7 H7B 109.2 . .
N2 C7 H7B 109.2 . .
H7A C7 H7B 107.9 . .
N3 C8 C9 121.2(5) . .
N3 C8 C7 115.8(5) . .
C9 C8 C7 123.0(5) . .
C10 C9 C8 118.5(6) . .
C10 C9 H9 120.8 . .
C8 C9 H9 120.8 . .
C11 C10 C9 119.8(6) . .
C11 C10 H10 120.1 . .
C9 C10 H10 120.1 . .
C12 C11 C10 119.5(6) . .
C12 C11 H11 120.3 . .
C10 C11 H11 120.3 . .
N3 C12 C11 121.2(6) . .
N3 C12 H12 119.4 . .
C11 C12 H12 119.4 . .
N2 C13 C14 107.2(5) . .
N2 C13 H13A 110.3 . .
C14 C13 H13A 110.3 . .
N2 C13 H13B 110.3 . .
C14 C13 H13B 110.3 . .
H13A C13 H13B 108.5 . .
N4 C14 C15 122.0(5) . .
N4 C14 C13 112.8(5) . .
C15 C14 C13 125.2(5) . .
C14 C15 C16 118.7(6) . .
C14 C15 H15 120.7 . .
C16 C15 H15 120.7 . .
C17 C16 C15 119.7(6) . .
C17 C16 H16 120.1 . .
C15 C16 H16 120.1 . .
C16 C17 C18 118.7(6) . .
C16 C17 H17 120.7 . .
C18 C17 H17 120.7 . .
N4 C18 C17 122.7(6) . .
N4 C18 H18 118.7 . .
C17 C18 H18 118.7 . .
N5 C19 C20 178.0(10) . .
C19 C20 H20A 109.5 . .
C19 C20 H20B 109.5 . .
H20A C20 H20B 109.5 . .
C19 C20 H20C 109.5 . .
H20A C20 H20C 109.5 . .
H20B C20 H20C 109.5 . .
O4 Cl1 O3 120.5(4) . .
O4 Cl1 O2 115.5(4) . .
O3 Cl1 O2 116.0(3) . .
O4 Cl1 O5 96.2(6) . .
O3 Cl1 O5 101.1(4) . .
O2 Cl1 O5 101.2(4) . .
O6 Cl2 O6 109.7(4) . 2_655
O6 Cl2 O7 109.4(2) . .
O6 Cl2 O7 109.8(2) 2_655 .
O6 Cl2 O7 109.8(2) . 2_655
O6 Cl2 O7 109.4(2) 2_655 2_655
O7 Cl2 O7 108.6(3) . 2_655
O8 Cl3 O8 110.0(5) . 2
O8 Cl3 O9 110.3(3) . 2
O8 Cl3 O9 108.9(3) 2 2
O8 Cl3 O9 108.9(3) . .
O8 Cl3 O9 110.3(3) 2 .
O9 Cl3 O9 108.4(4) 2 .

loop_
_geom_bond_atom_site_label_1
_geom_bond_atom_site_label_2
_geom_bond_distance
_geom_bond_site_symmetry_2
Co1 N3 1.902(5) .
Co1 N1 1.915(5) .
Co1 O1 1.922(3) .
Co1 N4 1.926(5) .
Co1 N2 1.932(4) .
Co1 O1 1.941(4) 7_556
Co1 Co1 2.9591(15) 7_556
O1 Co1 1.941(4) 7_556
N1 C1 1.344(7) .
N1 C5 1.356(7) .
N2 C6 1.492(7) .
N2 C13 1.493(7) .
N2 C7 1.514(7) .
N3 C8 1.346(7) .
N3 C12 1.348(7) .
N4 C18 1.337(7) .
N4 C14 1.356(7) .
C1 C2 1.384(8) .
C1 H1 0.9300 .
C2 C3 1.381(8) .
C2 H2 0.9300 .
C3 C4 1.373(8) .
C3 H3 0.9300 .
C4 C5 1.384(8) .
C4 H4 0.9300 .
C5 C6 1.497(8) .
C6 H6A 0.9700 .
C6 H6B 0.9700 .
C7 C8 1.492(8) .
C7 H7A 0.9700 .
C7 H7B 0.9700 .
C8 C9 1.386(8) .
C9 C10 1.382(9) .
C9 H9 0.9300 .
C10 C11 1.374(9) .
C10 H10 0.9300 .
C11 C12 1.367(8) .
C11 H11 0.9300 .
C12 H12 0.9300 .
C13 C14 1.499(8) .
C13 H13A 0.9700 .
C13 H13B 0.9700 .
C14 C15 1.375(8) .
C15 C16 1.380(8) .
C15 H15 0.9300 .
C16 C17 1.370(9) .
C16 H16 0.9300 .
C17 C18 1.375(8) .
C17 H17 0.9300 .
C18 H18 0.9300 .
N5 C19 1.108(9) .
C19 C20 1.464(11) .
C20 H20A 0.9600 .
C20 H20B 0.9600 .
C20 H20C 0.9600 .
Cl1 O4 1.314(6) .
Cl1 O3 1.378(5) .
Cl1 O2 1.425(4) .
Cl1 O5 1.515(8) .
Cl2 O6 1.430(4) .
Cl2 O6 1.430(4) 2_655
Cl2 O7 1.444(4) .
Cl2 O7 1.444(4) 2_655
Cl3 O8 1.431(5) .
Cl3 O8 1.431(5) 2
Cl3 O9 1.435(5) 2
Cl3 O9 1.435(5) .

loop_
_geom_torsion_atom_site_label_1
_geom_torsion_atom_site_label_2
_geom_torsion_atom_site_label_3
_geom_torsion_atom_site_label_4
_geom_torsion
_geom_torsion_site_symmetry_1
_geom_torsion_site_symmetry_4
N3 Co1 O1 Co1 178.43(18) . 7_556
N1 Co1 O1 Co1 -93.02(19) . 7_556
N4 Co1 O1 Co1 88.71(19) . 7_556
N2 Co1 O1 Co1 -14.3(18) . 7_556
O1 Co1 O1 Co1 0.0 7_556 7_556
N3 Co1 N1 C1 72.4(5) . .
O1 Co1 N1 C1 -25.9(5) . .
N4 Co1 N1 C1 145.9(8) . .
N2 Co1 N1 C1 160.1(5) . .
O1 Co1 N1 C1 -106.1(5) 7_556 .
Co1 Co1 N1 C1 -66.2(5) 7_556 .
N3 Co1 N1 C5 -103.8(4) . .
O1 Co1 N1 C5 157.9(4) . .
N4 Co1 N1 C5 -30.3(12) . .
N2 Co1 N1 C5 -16.1(4) . .
O1 Co1 N1 C5 77.7(4) 7_556 .
Co1 Co1 N1 C5 117.6(4) 7_556 .
N3 Co1 N2 C6 115.7(4) . .
N1 Co1 N2 C6 27.4(4) . .
O1 Co1 N2 C6 -51.7(19) . .
N4 Co1 N2 C6 -155.5(4) . .
O1 Co1 N2 C6 -65.9(4) 7_556 .
Co1 Co1 N2 C6 -64.5(4) 7_556 .
N3 Co1 N2 C13 -124.7(4) . .
N1 Co1 N2 C13 147.1(4) . .
O1 Co1 N2 C13 67.9(18) . .
N4 Co1 N2 C13 -35.9(3) . .
O1 Co1 N2 C13 53.8(3) 7_556 .
Co1 Co1 N2 C13 55.1(4) 7_556 .
N3 Co1 N2 C7 -6.4(4) . .
N1 Co1 N2 C7 -94.7(4) . .
O1 Co1 N2 C7 -173.8(16) . .
N4 Co1 N2 C7 82.4(4) . .
O1 Co1 N2 C7 172.1(4) 7_556 .
Co1 Co1 N2 C7 173.4(3) 7_556 .
N1 Co1 N3 C8 90.6(4) . .
O1 Co1 N3 C8 -176.1(4) . .
N4 Co1 N3 C8 -77.9(4) . .
N2 Co1 N3 C8 5.3(4) . .
O1 Co1 N3 C8 -132(4) 7_556 .
Co1 Co1 N3 C8 -174.6(3) 7_556 .
N1 Co1 N3 C12 -88.2(5) . .
O1 Co1 N3 C12 5.1(5) . .
N4 Co1 N3 C12 103.3(5) . .
N2 Co1 N3 C12 -173.5(5) . .
O1 Co1 N3 C12 49(5) 7_556 .
Co1 Co1 N3 C12 6.6(6) 7_556 .
N3 Co1 N4 C18 -66.2(5) . .
N1 Co1 N4 C18 -139.6(9) . .
O1 Co1 N4 C18 32.1(5) . .
N2 Co1 N4 C18 -153.9(5) . .
O1 Co1 N4 C18 112.0(5) 7_556 .
Co1 Co1 N4 C18 72.5(5) 7_556 .
N3 Co1 N4 C14 109.3(4) . .
N1 Co1 N4 C14 35.9(11) . .
O1 Co1 N4 C14 -152.5(4) . .
N2 Co1 N4 C14 21.6(4) . .
O1 Co1 N4 C14 -72.5(4) 7_556 .
Co1 Co1 N4 C14 -112.0(4) 7_556 .
C5 N1 C1 C2 -2.6(8) . .
Co1 N1 C1 C2 -178.5(4) . .
N1 C1 C2 C3 -1.5(9) . .
C1 C2 C3 C4 4.3(10) . .
C2 C3 C4 C5 -3.0(10) . .
C1 N1 C5 C4 3.8(8) . .
Co1 N1 C5 C4 -179.7(4) . .
C1 N1 C5 C6 -176.7(5) . .
Co1 N1 C5 C6 -0.2(6) . .
C3 C4 C5 N1 -1.0(9) . .
C3 C4 C5 C6 179.5(6) . .
C13 N2 C6 C5 -148.5(5) . .
C7 N2 C6 C5 86.7(6) . .
Co1 N2 C6 C5 -33.4(5) . .
N1 C5 C6 N2 22.6(7) . .
C4 C5 C6 N2 -157.9(5) . .
C6 N2 C7 C8 -112.3(5) . .
C13 N2 C7 C8 121.8(5) . .
Co1 N2 C7 C8 6.6(6) . .
C12 N3 C8 C9 -3.5(9) . .
Co1 N3 C8 C9 177.7(5) . .
C12 N3 C8 C7 176.4(5) . .
Co1 N3 C8 C7 -2.5(7) . .
N2 C7 C8 N3 -2.9(7) . .
N2 C7 C8 C9 177.0(6) . .
N3 C8 C9 C10 1.4(9) . .
C7 C8 C9 C10 -178.5(6) . .
C8 C9 C10 C11 1.4(10) . .
C9 C10 C11 C12 -2.0(10) . .
C8 N3 C12 C11 2.8(9) . .
Co1 N3 C12 C11 -178.4(5) . .
C10 C11 C12 N3 -0.1(10) . .
C6 N2 C13 C14 159.8(5) . .
C7 N2 C13 C14 -74.2(5) . .
Co1 N2 C13 C14 43.6(5) . .
C18 N4 C14 C15 -3.2(8) . .
Co1 N4 C14 C15 -179.2(5) . .
C18 N4 C14 C13 175.4(5) . .
Co1 N4 C14 C13 -0.5(6) . .
N2 C13 C14 N4 -28.7(6) . .
N2 C13 C14 C15 149.9(6) . .
N4 C14 C15 C16 0.7(9) . .
C13 C14 C15 C16 -177.8(6) . .
C14 C15 C16 C17 2.3(9) . .
C15 C16 C17 C18 -2.7(9) . .
C14 N4 C18 C17 2.9(8) . .
Co1 N4 C18 C17 178.2(4) . .
C16 C17 C18 N4 0.1(9) . .

loop_
_platon_squeeze_void_nr
_platon_squeeze_void_average_x
_platon_squeeze_void_average_y
_platon_squeeze_void_average_z
_platon_squeeze_void_volume
_platon_squeeze_void_count_electrons
_platon_squeeze_void_content
1 0.000 0.686 0.250 174 43 ' '
2 0.000 0.314 0.750 174 43 ' '
3 0.500 0.186 0.250 174 43 ' '
4 0.500 0.814 0.750 174 43 ' '
